data_4104319
loop_
_publ_author_name
'R\"udiger Schmidt'
'Joon Hak Oh'
'Ya-Sen Sun'
'Manuela Deppisch'
'Ana-Maria Krause'
'Krzysztof Radacki'
'Holger Braunschweig'
'Martin K\"onemann'
'Peter Erk'
'Zhenan Bao'
'Frank W\"urthner'

_publ_contact_author_address
; Institut fuer Organische Chemie
Universitaet Wuerzburg
Am Hubland
97074 Wuerzburg, Germany
;
_publ_contact_author_email wuerthner@chemie.uni-wuerzburg.de
_publ_contact_author_fax +49-931-8884756
_publ_contact_author_name 'Prof. Dr. Frank Wuerthner'
_publ_contact_author_phone +49-931-8885340
_publ_section_title
;
 High-Performance Air-Stable n-Channel Organic Thin Film Transistors Based
 on Halogenated Perylene Bisimide Semiconductors
;
_journal_name_full 'Journal of the American Chemical Society'
_journal_page_first 6215
_journal_page_last 6228
_journal_paper_doi 10.1021/ja901077a
_journal_volume 131
_journal_year 2009
_chemical_formula_moiety 'C36 H4 Cl4 F10 N2 O4'
_chemical_formula_sum 'C36 H4 Cl4 F10 N2 O4'
_chemical_formula_weight 860.21
_chemical_name_common
;
?
;
_chemical_name_systematic
; 
?
;
_space_group_IT_number 2
_symmetry_cell_setting triclinic
_symmetry_space_group_name_Hall '-P 1'
_symmetry_space_group_name_H-M 'P -1'
_atom_sites_solution_hydrogens geom
_atom_sites_solution_primary direct
_atom_sites_solution_secondary difmap
_audit_creation_method SHELXL-97
_cell_angle_alpha 103.663(3)
_cell_angle_beta 100.758(3)
_cell_angle_gamma 117.633(3)
_cell_formula_units_Z 2
_cell_length_a 11.7846(11)
_cell_length_b 12.0337(13)
_cell_length_c 13.2301(11)
_cell_measurement_reflns_used 9771
_cell_measurement_temperature 100(2)
_cell_measurement_theta_max 25.98
_cell_measurement_theta_min 2.86
_cell_volume 1516.5(3)
_computing_cell_refinement 'Saint+ ver. 7.53A (Bruker AXS)'
_computing_data_collection 'APEX2 ver. 2008.3 (Bruker AXS)'
_computing_data_reduction 'Saint+ ver. 7.53A (Bruker AXS)'
_computing_molecular_graphics 'XP ver. 5.1 (Bruker AXS, 1998)'
_computing_publication_material 'SHELXL-97 (Sheldrick, 2008)'
_computing_structure_refinement 'SHELXL-97 (Sheldrick, 1997)'
_computing_structure_solution 'SHELXS-97 (Sheldrick, 1990)'
_diffrn_ambient_temperature 100(2)
_diffrn_measured_fraction_theta_full 0.998
_diffrn_measured_fraction_theta_max 0.998
_diffrn_measurement_device_type 'Bruker APEX-II CCD'
_diffrn_measurement_method '\f and \w scans'
_diffrn_radiation_monochromator 'multi-layer mirror'
_diffrn_radiation_source 'rotating anode'
_diffrn_radiation_type MoK\a
_diffrn_radiation_wavelength 0.71073
_diffrn_reflns_av_R_equivalents 0.0471
_diffrn_reflns_av_sigmaI/netI 0.0196
_diffrn_reflns_limit_h_max 14
_diffrn_reflns_limit_h_min -14
_diffrn_reflns_limit_k_max 14
_diffrn_reflns_limit_k_min -14
_diffrn_reflns_limit_l_max 16
_diffrn_reflns_limit_l_min -16
_diffrn_reflns_number 84814
_diffrn_reflns_theta_full 25.98
_diffrn_reflns_theta_max 25.98
_diffrn_reflns_theta_min 2.00
_exptl_absorpt_coefficient_mu 0.503
_exptl_absorpt_correction_T_max 0.9851
_exptl_absorpt_correction_T_min 0.8762
_exptl_absorpt_correction_type multi-scan
_exptl_absorpt_process_details 'Sadabs 2004/1 (Brucker Nonius 2004)'
_exptl_crystal_colour orange
_exptl_crystal_density_diffrn 1.884
_exptl_crystal_density_method 'not measured'
_exptl_crystal_description plate
_exptl_crystal_F_000 848
_exptl_crystal_size_max 0.27
_exptl_crystal_size_mid 0.15
_exptl_crystal_size_min 0.03
_refine_diff_density_max 0.373
_refine_diff_density_min -0.274
_refine_diff_density_rms 0.053
_refine_ls_extinction_method none
_refine_ls_goodness_of_fit_ref 1.067
_refine_ls_hydrogen_treatment constr
_refine_ls_matrix_type full
_refine_ls_number_parameters 505
_refine_ls_number_reflns 5952
_refine_ls_number_restraints 0
_refine_ls_restrained_S_all 1.067
_refine_ls_R_factor_all 0.0298
_refine_ls_R_factor_gt 0.0257
_refine_ls_shift/su_max 0.001
_refine_ls_shift/su_mean 0.000
_refine_ls_structure_factor_coef Fsqd
_refine_ls_weighting_details 'calc w=1/[\s^2^(Fo^2^)+(0.0287P)^2^+1.1249P] where P=(Fo^2^+2Fc^2^)/3'
_refine_ls_weighting_scheme calc
_refine_ls_wR_factor_gt 0.0662
_refine_ls_wR_factor_ref 0.0690
_reflns_number_gt 5401
_reflns_number_total 5952
_reflns_threshold_expression >2sigma(I)
_cod_data_source_file ja901077a_si_005.cif
_cod_data_source_block 2d
_cod_database_code 4104319

loop_
_symmetry_equiv_pos_as_xyz
'x, y, z'
'-x, -y, -z'

loop_
_atom_site_label
_atom_site_type_symbol
_atom_site_fract_x
_atom_site_fract_y
_atom_site_fract_z
_atom_site_U_iso_or_equiv
_atom_site_adp_type
_atom_site_occupancy
_atom_site_symmetry_multiplicity
_atom_site_calc_flag
_atom_site_refinement_flags
N1 N 0.81697(13) 0.16282(13) 0.70742(11) 0.0142(3) Uani 1 1 d .
C1 C 0.86030(15) 0.20205(15) 0.82443(13) 0.0141(3) Uani 1 1 d .
O1 O 0.91337(11) 0.15245(11) 0.86891(9) 0.0172(2) Uani 1 1 d .
C2 C 0.83569(15) 0.30428(15) 0.88530(13) 0.0129(3) Uani 1 1 d .
C3 C 0.78649(15) 0.36761(15) 0.82826(13) 0.0129(3) Uani 1 1 d .
C4 C 0.75642(15) 0.33322(15) 0.71274(13) 0.0141(3) Uani 1 1 d .
C5 C 0.76995(16) 0.22494(15) 0.64665(13) 0.0157(3) Uani 1 1 d .
O2 O 0.74451(13) 0.18924(12) 0.54751(9) 0.0220(3) Uani 1 1 d .
C6 C 0.86466(15) 0.34026(15) 0.99803(13) 0.0135(3) Uani 1 1 d .
H6 H 0.9060 0.3043 1.0373 0.016 Uiso 1 1 calc R
C7 C 0.83291(15) 0.43042(15) 1.05496(12) 0.0129(3) Uani 1 1 d .
Cl1 Cl 0.88559(4) 0.47920(4) 1.19814(3) 0.01530(9) Uani 1 1 d .
C8 C 0.77325(15) 0.48690(14) 1.00076(12) 0.0125(3) Uani 1 1 d .
C9 C 0.76870(15) 0.46845(15) 0.88857(12) 0.0125(3) Uani 1 1 d .
C10 C 0.74781(15) 0.55302(15) 0.83728(13) 0.0126(3) Uani 1 1 d .
C11 C 0.70654(15) 0.50719(15) 0.72182(13) 0.0136(3) Uani 1 1 d .
Cl2 Cl 0.63660(4) 0.57435(4) 0.64717(3) 0.01654(9) Uani 1 1 d .
C12 C 0.71009(16) 0.39747(16) 0.65993(13) 0.0151(3) Uani 1 1 d .
H12 H 0.6804 0.3676 0.5814 0.018 Uiso 1 1 calc R
N2 N 0.67341(13) 0.97337(13) 1.18129(11) 0.0147(3) Uani 1 1 d .
C13 C 0.62610(16) 0.85612(16) 1.20832(13) 0.0151(3) Uani 1 1 d .
O3 O 0.56972(12) 0.84387(12) 1.27608(10) 0.0214(3) Uani 1 1 d .
C14 C 0.65194(15) 0.75389(15) 1.14849(12) 0.0132(3) Uani 1 1 d .
C15 C 0.71266(15) 0.77285(15) 1.06650(13) 0.0133(3) Uani 1 1 d .
C16 C 0.75111(15) 0.88889(15) 1.03903(13) 0.0140(3) Uani 1 1 d .
C17 C 0.73200(16) 0.99600(15) 1.09857(13) 0.0151(3) Uani 1 1 d .
O4 O 0.76316(12) 1.09851(11) 1.08011(10) 0.0212(3) Uani 1 1 d .
C18 C 0.61345(15) 0.63779(15) 1.17141(13) 0.0143(3) Uani 1 1 d .
H18 H 0.5646 0.6204 1.2212 0.017 Uiso 1 1 calc R
C19 C 0.64647(15) 0.54569(15) 1.12124(13) 0.0136(3) Uani 1 1 d .
Cl3 Cl 0.58437(4) 0.39866(4) 1.14947(3) 0.01577(9) Uani 1 1 d .
C20 C 0.71719(15) 0.56608(15) 1.04694(12) 0.0127(3) Uani 1 1 d .
C21 C 0.73317(15) 0.67268(15) 1.00858(12) 0.0126(3) Uani 1 1 d .
C22 C 0.76829(15) 0.67766(15) 0.91142(12) 0.0126(3) Uani 1 1 d .
C23 C 0.81984(15) 0.80063(15) 0.89638(12) 0.0138(3) Uani 1 1 d .
Cl4 Cl 0.90718(4) 0.83430(4) 0.80485(3) 0.01688(9) Uani 1 1 d .
C24 C 0.81125(15) 0.90613(15) 0.95960(13) 0.0146(3) Uani 1 1 d .
H24 H 0.8467 0.9888 0.9477 0.017 Uiso 1 1 calc R
C25 C 0.83122(16) 0.05790(15) 0.64578(13) 0.0145(3) Uani 1 1 d .
C26 C 0.71789(16) -0.06518(16) 0.57129(13) 0.0156(3) Uani 1 1 d .
F1 F 0.59291(9) -0.08562(9) 0.55352(8) 0.0205(2) Uani 1 1 d .
C27 C 0.73166(17) -0.16882(16) 0.51635(13) 0.0181(3) Uani 1 1 d .
F2 F 0.62083(10) -0.28780(9) 0.44655(8) 0.0245(2) Uani 1 1 d .
C28 C 0.85910(18) -0.15120(16) 0.53475(13) 0.0186(3) Uani 1 1 d .
F3 F 0.87233(11) -0.25138(10) 0.48165(8) 0.0275(2) Uani 1 1 d .
C29 C 0.97301(16) -0.02836(17) 0.60721(13) 0.0171(3) Uani 1 1 d .
F4 F 1.09834(10) -0.00901(10) 0.62426(8) 0.0233(2) Uani 1 1 d .
C30 C 0.95845(16) 0.07479(16) 0.66042(13) 0.0157(3) Uani 1 1 d .
F5 F 1.07064(9) 0.19436(9) 0.72752(8) 0.0198(2) Uani 1 1 d .
C31 C 0.65695(16) 1.07814(16) 1.23972(13) 0.0148(3) Uani 1 1 d .
C32 C 0.76883(16) 1.20263(16) 1.31171(13) 0.0162(3) Uani 1 1 d .
F6 F 0.89475(9) 1.22525(10) 1.33010(8) 0.0231(2) Uani 1 1 d .
C33 C 0.75378(17) 1.30587(16) 1.36494(13) 0.0182(3) Uani 1 1 d .
F7 F 0.86233(10) 1.42554(10) 1.43468(8) 0.0283(2) Uani 1 1 d .
C34 C 0.62494(18) 1.28498(17) 1.34574(13) 0.0184(3) Uani 1 1 d .
F8 F 0.60935(11) 1.38396(11) 1.39842(8) 0.0268(2) Uani 1 1 d .
C35 C 0.51223(16) 1.16212(17) 1.27318(14) 0.0182(3) Uani 1 1 d .
F9 F 0.38698(10) 1.14266(11) 1.25400(8) 0.0261(2) Uani 1 1 d .
C36 C 0.52856(16) 1.05992(16) 1.22061(13) 0.0175(3) Uani 1 1 d .
F10 F 0.41865(9) 0.94176(10) 1.14882(8) 0.0256(2) Uani 1 1 d .

loop_
_atom_site_aniso_label
_atom_site_aniso_U_11
_atom_site_aniso_U_22
_atom_site_aniso_U_33
_atom_site_aniso_U_23
_atom_site_aniso_U_13
_atom_site_aniso_U_12
N1 0.0148(7) 0.0145(6) 0.0130(7) 0.0051(5) 0.0038(5) 0.0080(5)
C1 0.0114(7) 0.0129(7) 0.0153(8) 0.0066(6) 0.0048(6) 0.0038(6)
O1 0.0201(6) 0.0181(5) 0.0169(6) 0.0091(5) 0.0060(5) 0.0117(5)
C2 0.0094(7) 0.0116(7) 0.0142(8) 0.0059(6) 0.0030(6) 0.0029(6)
C3 0.0086(7) 0.0125(7) 0.0144(8) 0.0061(6) 0.0034(6) 0.0029(6)
C4 0.0115(7) 0.0147(7) 0.0139(8) 0.0058(6) 0.0039(6) 0.0053(6)
C5 0.0140(8) 0.0155(7) 0.0159(8) 0.0071(6) 0.0038(6) 0.0065(6)
O2 0.0334(7) 0.0248(6) 0.0134(6) 0.0074(5) 0.0075(5) 0.0197(6)
C6 0.0102(7) 0.0123(7) 0.0152(8) 0.0074(6) 0.0028(6) 0.0034(6)
C7 0.0108(7) 0.0128(7) 0.0105(7) 0.0057(6) 0.0032(6) 0.0025(6)
Cl1 0.01581(19) 0.01783(18) 0.01046(18) 0.00628(14) 0.00271(14) 0.00782(15)
C8 0.0096(7) 0.0107(7) 0.0126(7) 0.0046(6) 0.0024(6) 0.0022(6)
C9 0.0075(7) 0.0132(7) 0.0121(7) 0.0052(6) 0.0016(6) 0.0024(6)
C10 0.0082(7) 0.0148(7) 0.0144(8) 0.0072(6) 0.0044(6) 0.0048(6)
C11 0.0111(7) 0.0161(7) 0.0145(8) 0.0090(6) 0.0037(6) 0.0066(6)
Cl2 0.0198(2) 0.01749(18) 0.01319(19) 0.00665(15) 0.00191(15) 0.01149(16)
C12 0.0142(8) 0.0173(7) 0.0120(8) 0.0063(6) 0.0036(6) 0.0070(6)
N2 0.0151(7) 0.0141(6) 0.0163(7) 0.0064(5) 0.0071(5) 0.0079(5)
C13 0.0129(8) 0.0168(8) 0.0148(8) 0.0072(6) 0.0042(6) 0.0067(6)
O3 0.0270(6) 0.0235(6) 0.0243(6) 0.0139(5) 0.0175(5) 0.0158(5)
C14 0.0097(7) 0.0139(7) 0.0124(7) 0.0043(6) 0.0020(6) 0.0045(6)
C15 0.0092(7) 0.0136(7) 0.0130(7) 0.0054(6) 0.0013(6) 0.0036(6)
C16 0.0121(7) 0.0134(7) 0.0129(7) 0.0044(6) 0.0021(6) 0.0052(6)
C17 0.0136(8) 0.0159(8) 0.0148(8) 0.0067(6) 0.0047(6) 0.0068(6)
O4 0.0292(7) 0.0178(6) 0.0249(6) 0.0125(5) 0.0152(5) 0.0143(5)
C18 0.0111(7) 0.0162(7) 0.0124(7) 0.0065(6) 0.0035(6) 0.0045(6)
C19 0.0110(7) 0.0128(7) 0.0126(7) 0.0065(6) 0.0014(6) 0.0033(6)
Cl3 0.01540(19) 0.01445(18) 0.01800(19) 0.01012(15) 0.00695(15) 0.00599(15)
C20 0.0095(7) 0.0116(7) 0.0105(7) 0.0032(6) 0.0004(6) 0.0025(6)
C21 0.0085(7) 0.0129(7) 0.0121(7) 0.0048(6) 0.0012(6) 0.0032(6)
C22 0.0100(7) 0.0151(7) 0.0123(7) 0.0058(6) 0.0028(6) 0.0064(6)
C23 0.0116(7) 0.0169(7) 0.0111(7) 0.0068(6) 0.0036(6) 0.0056(6)
Cl4 0.01834(19) 0.01600(18) 0.01607(19) 0.00812(15) 0.00978(15) 0.00656(15)
C24 0.0129(7) 0.0136(7) 0.0146(8) 0.0070(6) 0.0031(6) 0.0049(6)
C25 0.0172(8) 0.0150(7) 0.0133(8) 0.0075(6) 0.0063(6) 0.0086(7)
C26 0.0134(8) 0.0184(8) 0.0154(8) 0.0090(6) 0.0057(6) 0.0072(7)
F1 0.0129(5) 0.0231(5) 0.0208(5) 0.0070(4) 0.0046(4) 0.0072(4)
C27 0.0205(8) 0.0135(7) 0.0133(8) 0.0051(6) 0.0044(7) 0.0044(7)
F2 0.0244(5) 0.0139(5) 0.0206(5) 0.0012(4) 0.0029(4) 0.0035(4)
C28 0.0292(9) 0.0189(8) 0.0154(8) 0.0094(7) 0.0109(7) 0.0159(7)
F3 0.0396(6) 0.0236(5) 0.0256(5) 0.0066(4) 0.0135(5) 0.0219(5)
C29 0.0181(8) 0.0247(8) 0.0164(8) 0.0128(7) 0.0087(7) 0.0138(7)
F4 0.0212(5) 0.0322(5) 0.0254(5) 0.0130(4) 0.0097(4) 0.0192(5)
C30 0.0150(8) 0.0160(7) 0.0134(8) 0.0078(6) 0.0038(6) 0.0056(6)
F5 0.0132(5) 0.0176(5) 0.0206(5) 0.0049(4) 0.0023(4) 0.0046(4)
C31 0.0166(8) 0.0177(8) 0.0146(8) 0.0090(6) 0.0078(6) 0.0100(7)
C32 0.0136(8) 0.0220(8) 0.0162(8) 0.0099(7) 0.0058(6) 0.0104(7)
F6 0.0128(5) 0.0232(5) 0.0294(6) 0.0059(4) 0.0040(4) 0.0097(4)
C33 0.0205(8) 0.0177(8) 0.0121(8) 0.0044(6) 0.0023(7) 0.0088(7)
F7 0.0265(5) 0.0205(5) 0.0237(5) -0.0024(4) -0.0012(4) 0.0105(4)
C34 0.0289(9) 0.0259(9) 0.0127(8) 0.0107(7) 0.0109(7) 0.0208(8)
F8 0.0415(6) 0.0353(6) 0.0179(5) 0.0083(4) 0.0112(5) 0.0313(5)
C35 0.0172(8) 0.0305(9) 0.0184(8) 0.0158(7) 0.0101(7) 0.0167(7)
F9 0.0206(5) 0.0418(6) 0.0299(6) 0.0189(5) 0.0126(4) 0.0230(5)
C36 0.0149(8) 0.0194(8) 0.0168(8) 0.0098(7) 0.0053(6) 0.0068(7)
F10 0.0142(5) 0.0209(5) 0.0309(6) 0.0067(4) 0.0025(4) 0.0046(4)

loop_
_atom_type_symbol
_atom_type_description
_atom_type_scat_dispersion_real
_atom_type_scat_dispersion_imag
_atom_type_scat_source
C C 0.0033 0.0016 'International Tables Vol C Tables 4.2.6.8 and 6.1.1.4'
H H 0.0000 0.0000 'International Tables Vol C Tables 4.2.6.8 and 6.1.1.4'
N N 0.0061 0.0033 'International Tables Vol C Tables 4.2.6.8 and 6.1.1.4'
O O 0.0106 0.0060 'International Tables Vol C Tables 4.2.6.8 and 6.1.1.4'
F F 0.0171 0.0103 'International Tables Vol C Tables 4.2.6.8 and 6.1.1.4'
Cl Cl 0.1484 0.1585 'International Tables Vol C Tables 4.2.6.8 and 6.1.1.4'

loop_
_geom_angle_atom_site_label_1
_geom_angle_atom_site_label_2
_geom_angle_atom_site_label_3
_geom_angle
C5 N1 C1 125.76(13)
C5 N1 C25 116.90(12)
C1 N1 C25 117.18(12)
O1 C1 N1 120.33(14)
O1 C1 C2 123.78(14)
N1 C1 C2 115.89(13)
C6 C2 C3 120.16(14)
C6 C2 C1 119.72(13)
C3 C2 C1 120.09(14)
C9 C3 C4 119.40(14)
C9 C3 C2 119.15(14)
C4 C3 C2 121.45(14)
C12 C4 C3 120.06(14)
C12 C4 C5 119.24(14)
C3 C4 C5 120.67(13)
O2 C5 N1 120.16(14)
O2 C5 C4 124.21(14)
N1 C5 C4 115.62(13)
C2 C6 C7 119.89(14)
C2 C6 H6 120.1
C7 C6 H6 120.1
C8 C7 C6 122.03(14)
C8 C7 Cl1 121.62(12)
C6 C7 Cl1 116.12(11)
C7 C8 C9 116.46(14)
C7 C8 C20 127.21(14)
C9 C8 C20 116.31(13)
C3 C9 C10 119.47(14)
C3 C9 C8 120.13(13)
C10 C9 C8 120.40(14)
C11 C10 C9 117.01(13)
C11 C10 C22 126.42(13)
C9 C10 C22 116.54(13)
C10 C11 C12 121.58(14)
C10 C11 Cl2 121.78(12)
C12 C11 Cl2 116.47(12)
C4 C12 C11 120.10(14)
C4 C12 H12 119.9
C11 C12 H12 119.9
C17 N2 C13 126.27(13)
C17 N2 C31 115.76(12)
C13 N2 C31 117.93(13)
O3 C13 N2 120.68(14)
O3 C13 C14 124.01(14)
N2 C13 C14 115.30(13)
C18 C14 C15 119.66(14)
C18 C14 C13 119.79(14)
C15 C14 C13 120.53(13)
C14 C15 C16 121.46(14)
C14 C15 C21 119.61(14)
C16 C15 C21 118.91(14)
C24 C16 C15 120.61(14)
C24 C16 C17 119.06(14)
C15 C16 C17 120.28(14)
O4 C17 N2 119.96(14)
O4 C17 C16 124.05(14)
N2 C17 C16 115.98(13)
C14 C18 C19 120.05(14)
C14 C18 H18 120.0
C19 C18 H18 120.0
C20 C19 C18 122.20(14)
C20 C19 Cl3 121.53(12)
C18 C19 Cl3 116.13(12)
C19 C20 C21 116.51(14)
C19 C20 C8 127.02(14)
C21 C20 C8 116.44(13)
C15 C21 C22 119.65(13)
C15 C21 C20 119.93(14)
C22 C21 C20 120.41(14)
C23 C22 C21 117.10(14)
C23 C22 C10 126.17(14)
C21 C22 C10 116.73(13)
C22 C23 C24 121.75(14)
C22 C23 Cl4 121.49(12)
C24 C23 Cl4 116.64(11)
C16 C24 C23 119.49(14)
C16 C24 H24 120.3
C23 C24 H24 120.3
C30 C25 C26 117.85(14)
C30 C25 N1 120.92(14)
C26 C25 N1 121.21(14)
F1 C26 C27 119.04(14)
F1 C26 C25 119.97(14)
C27 C26 C25 120.98(15)
F2 C27 C28 119.71(14)
F2 C27 C26 120.09(15)
C28 C27 C26 120.18(14)
F3 C28 C27 120.15(15)
F3 C28 C29 120.40(15)
C27 C28 C29 119.44(14)
F4 C29 C30 120.03(14)
F4 C29 C28 120.00(14)
C30 C29 C28 119.96(15)
F5 C30 C29 118.89(14)
F5 C30 C25 119.57(14)
C29 C30 C25 121.54(15)
C32 C31 C36 118.25(14)
C32 C31 N2 121.02(14)
C36 C31 N2 120.63(14)
F6 C32 C33 118.75(14)
F6 C32 C31 120.02(14)
C33 C32 C31 121.23(15)
F7 C33 C34 119.66(14)
F7 C33 C32 120.81(15)
C34 C33 C32 119.53(15)
F8 C34 C35 120.00(15)
F8 C34 C33 119.87(15)
C35 C34 C33 120.12(15)
F9 C35 C36 120.30(15)
F9 C35 C34 119.89(15)
C36 C35 C34 119.80(15)
F10 C36 C35 119.33(14)
F10 C36 C31 119.61(14)
C35 C36 C31 121.05(15)

loop_
_geom_bond_atom_site_label_1
_geom_bond_atom_site_label_2
_geom_bond_distance
N1 C5 1.419(2)
N1 C1 1.420(2)
N1 C25 1.431(2)
C1 O1 1.2117(19)
C1 C2 1.482(2)
C2 C6 1.377(2)
C2 C3 1.416(2)
C3 C9 1.412(2)
C3 C4 1.413(2)
C4 C12 1.374(2)
C4 C5 1.481(2)
C5 O2 1.2093(19)
C6 C7 1.407(2)
C6 H6 0.9500
C7 C8 1.399(2)
C7 Cl1 1.7366(15)
C8 C9 1.435(2)
C8 C20 1.475(2)
C9 C10 1.433(2)
C10 C11 1.396(2)
C10 C22 1.467(2)
C11 C12 1.403(2)
C11 Cl2 1.7318(15)
C12 H12 0.9500
N2 C17 1.413(2)
N2 C13 1.419(2)
N2 C31 1.431(2)
C13 O3 1.2086(19)
C13 C14 1.487(2)
C14 C18 1.383(2)
C14 C15 1.413(2)
C15 C16 1.415(2)
C15 C21 1.415(2)
C16 C24 1.376(2)
C16 C17 1.479(2)
C17 O4 1.2132(19)
C18 C19 1.403(2)
C18 H18 0.9500
C19 C20 1.397(2)
C19 Cl3 1.7374(15)
C20 C21 1.435(2)
C21 C22 1.428(2)
C22 C23 1.396(2)
C23 C24 1.404(2)
C23 Cl4 1.7321(15)
C24 H24 0.9500
C25 C30 1.385(2)
C25 C26 1.390(2)
C26 F1 1.3389(18)
C26 C27 1.383(2)
C27 F2 1.3413(18)
C27 C28 1.380(2)
C28 F3 1.3365(18)
C28 C29 1.384(2)
C29 F4 1.3485(18)
C29 C30 1.377(2)
C30 F5 1.3417(18)
C31 C32 1.384(2)
C31 C36 1.387(2)
C32 F6 1.3397(18)
C32 C33 1.381(2)
C33 F7 1.3358(19)
C33 C34 1.380(2)
C34 F8 1.3405(18)
C34 C35 1.380(2)
C35 F9 1.3452(18)
C35 C36 1.378(2)
C36 F10 1.3401(19)

loop_
_geom_torsion_atom_site_label_1
_geom_torsion_atom_site_label_2
_geom_torsion_atom_site_label_3
_geom_torsion_atom_site_label_4
_geom_torsion
C5 N1 C1 O1 -171.42(14)
C25 N1 C1 O1 3.7(2)
C5 N1 C1 C2 8.8(2)
C25 N1 C1 C2 -176.03(13)
O1 C1 C2 C6 -4.8(2)
N1 C1 C2 C6 174.92(13)
O1 C1 C2 C3 173.26(14)
N1 C1 C2 C3 -7.0(2)
C6 C2 C3 C9 0.5(2)
C1 C2 C3 C9 -177.60(13)
C6 C2 C3 C4 179.74(14)
C1 C2 C3 C4 1.7(2)
C9 C3 C4 C12 -0.1(2)
C2 C3 C4 C12 -179.36(14)
C9 C3 C4 C5 -178.10(14)
C2 C3 C4 C5 2.7(2)
C1 N1 C5 O2 174.82(14)
C25 N1 C5 O2 -0.3(2)
C1 N1 C5 C4 -4.8(2)
C25 N1 C5 C4 -179.93(13)
C12 C4 C5 O2 1.1(2)
C3 C4 C5 O2 179.12(15)
C12 C4 C5 N1 -179.31(14)
C3 C4 C5 N1 -1.3(2)
C3 C2 C6 C7 6.2(2)
C1 C2 C6 C7 -175.73(13)
C2 C6 C7 C8 -0.6(2)
C2 C6 C7 Cl1 -175.19(11)
C6 C7 C8 C9 -11.1(2)
Cl1 C7 C8 C9 163.19(11)
C6 C7 C8 C20 170.44(14)
Cl1 C7 C8 C20 -15.3(2)
C4 C3 C9 C10 -12.7(2)
C2 C3 C9 C10 166.58(13)
C4 C3 C9 C8 168.07(14)
C2 C3 C9 C8 -12.7(2)
C7 C8 C9 C3 17.6(2)
C20 C8 C9 C3 -163.72(13)
C7 C8 C9 C10 -161.62(14)
C20 C8 C9 C10 17.0(2)
C3 C9 C10 C11 18.3(2)
C8 C9 C10 C11 -162.46(14)
C3 C9 C10 C22 -163.35(13)
C8 C9 C10 C22 15.9(2)
C9 C10 C11 C12 -11.7(2)
C22 C10 C11 C12 170.11(14)
C9 C10 C11 Cl2 163.36(11)
C22 C10 C11 Cl2 -14.8(2)
C3 C4 C12 C11 6.9(2)
C5 C4 C12 C11 -175.06(14)
C10 C11 C12 C4 -0.8(2)
Cl2 C11 C12 C4 -176.11(12)
C17 N2 C13 O3 -175.29(15)
C31 N2 C13 O3 2.4(2)
C17 N2 C13 C14 5.0(2)
C31 N2 C13 C14 -177.29(13)
O3 C13 C14 C18 -1.6(2)
N2 C13 C14 C18 178.04(14)
O3 C13 C14 C15 176.92(15)
N2 C13 C14 C15 -3.4(2)
C18 C14 C15 C16 178.77(14)
C13 C14 C15 C16 0.2(2)
C18 C14 C15 C21 0.1(2)
C13 C14 C15 C21 -178.40(13)
C14 C15 C16 C24 179.42(14)
C21 C15 C16 C24 -1.9(2)
C14 C15 C16 C17 1.8(2)
C21 C15 C16 C17 -179.54(14)
C13 N2 C17 O4 176.79(15)
C31 N2 C17 O4 -0.9(2)
C13 N2 C17 C16 -3.1(2)
C31 N2 C17 C16 179.14(13)
C24 C16 C17 O4 1.9(2)
C15 C16 C17 O4 179.56(15)
C24 C16 C17 N2 -178.15(13)
C15 C16 C17 N2 -0.5(2)
C15 C14 C18 C19 6.1(2)
C13 C14 C18 C19 -175.33(14)
C14 C18 C19 C20 -0.5(2)
C14 C18 C19 Cl3 -176.28(12)
C18 C19 C20 C21 -10.9(2)
Cl3 C19 C20 C21 164.63(11)
C18 C19 C20 C8 171.26(14)
Cl3 C19 C20 C8 -13.2(2)
C7 C8 C20 C19 -36.7(2)
C9 C8 C20 C19 144.83(15)
C7 C8 C20 C21 145.53(15)
C9 C8 C20 C21 -32.97(19)
C14 C15 C21 C22 167.37(14)
C16 C15 C21 C22 -11.3(2)
C14 C15 C21 C20 -12.0(2)
C16 C15 C21 C20 169.37(14)
C19 C20 C21 C15 17.0(2)
C8 C20 C21 C15 -164.96(13)
C19 C20 C21 C22 -162.31(14)
C8 C20 C21 C22 15.7(2)
C15 C21 C22 C23 18.5(2)
C20 C21 C22 C23 -162.15(14)
C15 C21 C22 C10 -162.00(13)
C20 C21 C22 C10 17.3(2)
C11 C10 C22 C23 -35.7(2)
C9 C10 C22 C23 146.09(15)
C11 C10 C22 C21 144.84(15)
C9 C10 C22 C21 -33.32(19)
C21 C22 C23 C24 -13.2(2)
C10 C22 C23 C24 167.43(14)
C21 C22 C23 Cl4 162.69(11)
C10 C22 C23 Cl4 -16.7(2)
C15 C16 C24 C23 7.5(2)
C17 C16 C24 C23 -174.86(14)
C22 C23 C24 C16 0.3(2)
Cl4 C23 C24 C16 -175.74(12)
C5 N1 C25 C30 113.35(16)
C1 N1 C25 C30 -62.23(19)
C5 N1 C25 C26 -68.13(19)
C1 N1 C25 C26 116.28(16)
C30 C25 C26 F1 -179.28(13)
N1 C25 C26 F1 2.2(2)
C30 C25 C26 C27 2.1(2)
N1 C25 C26 C27 -176.50(14)
F1 C26 C27 F2 -0.1(2)
C25 C26 C27 F2 178.59(14)
F1 C26 C27 C28 -178.80(14)
C25 C26 C27 C28 -0.1(2)
F2 C27 C28 F3 1.3(2)
C26 C27 C28 F3 179.99(14)
F2 C27 C28 C29 -179.74(14)
C26 C27 C28 C29 -1.0(2)
F3 C28 C29 F4 0.3(2)
C27 C28 C29 F4 -178.72(14)
F3 C28 C29 C30 179.16(14)
C27 C28 C29 C30 0.2(2)
F4 C29 C30 F5 1.0(2)
C28 C29 C30 F5 -177.86(14)
F4 C29 C30 C25 -179.25(14)
C28 C29 C30 C25 1.8(2)
C26 C25 C30 F5 176.78(13)
N1 C25 C30 F5 -4.7(2)
C26 C25 C30 C29 -2.9(2)
N1 C25 C30 C29 175.64(14)
C17 N2 C31 C32 -69.03(19)
C13 N2 C31 C32 113.06(17)
C17 N2 C31 C36 107.20(17)
C13 N2 C31 C36 -70.71(19)
C36 C31 C32 F6 -178.29(14)
N2 C31 C32 F6 -2.0(2)
C36 C31 C32 C33 1.1(2)
N2 C31 C32 C33 177.40(14)
F6 C32 C33 F7 -0.9(2)
C31 C32 C33 F7 179.71(14)
F6 C32 C33 C34 179.07(14)
C31 C32 C33 C34 -0.3(2)
F7 C33 C34 F8 -1.1(2)
C32 C33 C34 F8 178.94(14)
F7 C33 C34 C35 179.47(14)
C32 C33 C34 C35 -0.5(2)
F8 C34 C35 F9 1.1(2)
C33 C34 C35 F9 -179.42(14)
F8 C34 C35 C36 -178.91(14)
C33 C34 C35 C36 0.5(2)
F9 C35 C36 F10 1.1(2)
C34 C35 C36 F10 -178.84(14)
F9 C35 C36 C31 -179.78(14)
C34 C35 C36 C31 0.3(2)
C32 C31 C36 F10 178.05(14)
N2 C31 C36 F10 1.7(2)
C32 C31 C36 C35 -1.0(2)
N2 C31 C36 C35 -177.38(14)

loop_
_cod_related_entry_id
_cod_related_entry_database
_cod_related_entry_code
1 ChemSpider 30660167
